data_4309248
loop_
_publ_author_name
'Luis S. Zamudio-Rivera'
'Rocio George-Tellez'
'Gerson L\'opez-Mendoza'
'Adela Morales-Pacheco'
'Eugenio Flores'
'Herbert H\"opfl'
'Victor Barba'
'Francisco J. Fern\'andez'
'Nathalie Cabirol'
'Hiram I. Beltr\'an'

_publ_contact_author_address
;
Programa de Ingenier\'ia Molecular, Instituto Mexicano del Petr\'oleo,
Eje Central L\'azaro C\'ardenas 152, Col. San Bartolo Atepehuacan,
C. P. 07730, M\'exico, D. F.
;
_publ_contact_author_fax (52)55-91756239
_publ_contact_author_name 'Hiram Isaac Beltr\'an Conde'
_publ_contact_author_phone (52)55-91757399
_publ_section_title
;
Synthesis, Characterization, Biocide and Toxicological Activities of
Di-n-butyl- and Diphenyl-tinIV-Salicyliden-\b-Amino Alcohol Derivatives
;
_journal_name_full 'Inorganic Chemistry'
_journal_page_first 5370
_journal_page_last 5378
_journal_paper_doi 10.1021/ic048628o
_journal_volume 44
_journal_year 2005
_chemical_formula_sum 'C18 H29 N O2 Sn'
_chemical_formula_weight 410.11
_chemical_name_systematic
;
 4b
;
_space_group_IT_number 14
_symmetry_cell_setting monoclinic
_symmetry_space_group_name_Hall '-P 2ybc'
_symmetry_space_group_name_H-M 'P 1 21/c 1'
_atom_sites_solution_hydrogens geom
_atom_sites_solution_primary direct
_atom_sites_solution_secondary difmap
_audit_conform_dict_location ftp://ftp.iucr.org/pub/cif_core.dic
_audit_conform_dict_name cif_core.dic
_audit_conform_dict_version 2.2
_audit_creation_date 2004-06-24T12:18:03-00:00
_audit_creation_method 'WinGX routine CIF_UPDATE'
_cell_angle_alpha 90
_cell_angle_beta 99.699(2)
_cell_angle_gamma 90
_cell_formula_units_Z 4
_cell_length_a 12.1690(12)
_cell_length_b 17.9743(17)
_cell_length_c 8.7980(9)
_cell_measurement_temperature 293(2)
_cell_volume 1896.9(3)
_computing_structure_refinement 'SHELXL-97 (Sheldrick, 1997)'
_diffrn_ambient_temperature 293(2)
_diffrn_measured_fraction_theta_full 1
_diffrn_measured_fraction_theta_max 1
_diffrn_radiation_monochromator graphite
_diffrn_radiation_type MoK\a
_diffrn_radiation_wavelength 0.71073
_diffrn_reflns_av_R_equivalents 0.0279
_diffrn_reflns_av_unetI/netI 0.0194
_diffrn_reflns_limit_h_max 14
_diffrn_reflns_limit_h_min -14
_diffrn_reflns_limit_k_max 21
_diffrn_reflns_limit_k_min -21
_diffrn_reflns_limit_l_max 10
_diffrn_reflns_limit_l_min -10
_diffrn_reflns_number 18142
_diffrn_reflns_theta_full 25
_diffrn_reflns_theta_max 25
_diffrn_reflns_theta_min 1.7
_exptl_absorpt_coefficient_mu 1.354
_exptl_absorpt_correction_type none
_exptl_crystal_density_diffrn 1.436
_exptl_crystal_density_method 'not measured'
_exptl_crystal_F_000 840
_refine_diff_density_max 0.346
_refine_diff_density_min -0.25
_refine_diff_density_rms 0.053
_refine_ls_extinction_method none
_refine_ls_goodness_of_fit_ref 1.06
_refine_ls_hydrogen_treatment mixed
_refine_ls_matrix_type full
_refine_ls_number_parameters 279
_refine_ls_number_reflns 3343
_refine_ls_number_restraints 38
_refine_ls_restrained_S_all 1.055
_refine_ls_R_factor_all 0.0266
_refine_ls_R_factor_gt 0.0239
_refine_ls_shift/su_max 0.004
_refine_ls_shift/su_mean 0
_refine_ls_structure_factor_coef Fsqd
_refine_ls_weighting_details 'calc w=1/[\s^2^(Fo^2^)+(0.0327P)^2^+0.5893P] where P=(Fo^2^+2Fc^2^)/3'
_refine_ls_weighting_scheme calc
_refine_ls_wR_factor_gt 0.0599
_refine_ls_wR_factor_ref 0.0614
_reflns_number_gt 3066
_reflns_number_total 3343
_reflns_threshold_expression >2sigma(I)
_cod_data_source_file ic048628osi20041001_112216.cif
_cod_data_source_block zarzwox
_cod_database_code 4309248

loop_
_symmetry_equiv_pos_as_xyz
'x, y, z'
'-x, y+1/2, -z+1/2'
'-x, -y, -z'
'x, -y-1/2, z-1/2'

loop_
_atom_site_label
_atom_site_type_symbol
_atom_site_fract_x
_atom_site_fract_y
_atom_site_fract_z
_atom_site_U_iso_or_equiv
_atom_site_adp_type
_atom_site_occupancy
_atom_site_symmetry_multiplicity
_atom_site_calc_flag
_atom_site_refinement_flags
_atom_site_disorder_assembly
_atom_site_disorder_group
H10 H 0.797(3) 0.0297(18) -0.046(4) 0.087(12) Uiso 1 1 d . . .
H11 H 0.942(3) 0.0869(19) -0.079(4) 0.090(11) Uiso 1 1 d . . .
H12 H 1.007(3) 0.1981(19) 0.055(4) 0.099(11) Uiso 1 1 d . . .
H13 H 0.915(3) 0.231(2) 0.254(4) 0.089(11) Uiso 1 1 d . . .
H14A H 0.437(3) 0.0362(17) 0.117(4) 0.078(11) Uiso 1 1 d . . .
H14B H 0.383(3) 0.051(2) 0.258(5) 0.099(13) Uiso 1 1 d . . .
H18A H 0.723(3) -0.082(2) 0.337(4) 0.103(12) Uiso 1 1 d . . .
H18B H 0.677(3) -0.0863(19) 0.487(4) 0.088(11) Uiso 1 1 d . . .
H20A H 0.871(3) -0.128(2) 0.590(5) 0.120(14) Uiso 1 1 d . . .
H7 H 0.781(2) 0.2158(16) 0.402(3) 0.063(8) Uiso 1 1 d . . .
H19A H 0.850(3) 0.015(2) 0.427(5) 0.108(13) Uiso 1 1 d . . .
H19B H 0.806(4) 0.008(3) 0.603(6) 0.149(17) Uiso 1 1 d . . .
H20B H 0.973(4) -0.061(2) 0.610(5) 0.118(14) Uiso 1 1 d . . .
C4A C 0.6071(5) 0.1172(2) 0.6489(5) 0.0578(11) Uani 0.762(7) 1 d P A 1
H4A H 0.676 0.093 0.6986 0.069 Uiso 0.762(7) 1 calc PR A 1
C4B C 0.5497(12) 0.1405(6) 0.6008(15) 0.048(3) Uani 0.238(7) 1 d P A 2
H4B H 0.4815 0.1643 0.5476 0.057 Uiso 0.238(7) 1 calc PR A 2
C5 C 0.6381(3) 0.17494(17) 0.5494(4) 0.0802(9) Uani 1 1 d . . .
H5A H 0.6989 0.2041 0.6051 0.096 Uiso 0.762(7) 1 calc PR A 1
H5B H 0.5753 0.2079 0.518 0.096 Uiso 0.762(7) 1 calc PR A 1
H5C H 0.7019 0.1762 0.632 0.096 Uiso 0.238(7) 1 d PR A 2
H5D H 0.6164 0.226 0.5246 0.096 Uiso 0.238(7) 1 d PR A 2
C7 C 0.7511(2) 0.17300(16) 0.3548(3) 0.0593(7) Uani 1 1 d . . .
C8 C 0.7991(2) 0.14942(15) 0.2260(3) 0.0581(7) Uani 1 1 d . A .
C9 C 0.7589(2) 0.08801(17) 0.1332(3) 0.0638(7) Uani 1 1 d . . .
C10 C 0.8185(3) 0.0687(2) 0.0147(4) 0.0828(10) Uani 1 1 d . A .
C11 C 0.9100(3) 0.1084(3) -0.0093(5) 0.0934(12) Uani 1 1 d . . .
C12 C 0.9473(3) 0.1688(3) 0.0797(5) 0.0894(11) Uani 1 1 d . A .
C13 C 0.8932(3) 0.1891(2) 0.1949(4) 0.0738(9) Uani 1 1 d . . .
C14 C 0.4364(3) 0.06152(18) 0.2000(4) 0.0610(7) Uani 1 1 d U A .
C15 C 0.4207(3) 0.1406(2) 0.1542(3) 0.0811(10) Uani 1 1 d U . .
H15A H 0.4787 0.1559 0.0976 0.097 Uiso 0.762(7) 1 calc PR A 1
H15B H 0.4254 0.1717 0.2452 0.097 Uiso 0.762(7) 1 calc PR A 1
H15C H 0.3963 0.1655 0.2405 0.097 Uiso 0.238(7) 1 d PR A 2
H15D H 0.4948 0.1594 0.15 0.097 Uiso 0.238(7) 1 d PR A 2
C16A C 0.3011(6) 0.1502(3) 0.0484(7) 0.0796(16) Uani 0.762(7) 1 d PU A 1
H16A H 0.2966 0.1177 -0.0406 0.096 Uiso 0.762(7) 1 calc PR A 1
H16B H 0.2439 0.1349 0.1063 0.096 Uiso 0.762(7) 1 calc PR A 1
C17A C 0.2795(5) 0.2278(3) -0.0049(8) 0.114(2) Uani 0.762(7) 1 d PU A 1
H17A H 0.2059 0.2313 -0.0644 0.171 Uiso 0.762(7) 1 calc PR A 1
H17B H 0.3333 0.2422 -0.0676 0.171 Uiso 0.762(7) 1 calc PR A 1
H17C H 0.2853 0.2603 0.0827 0.171 Uiso 0.762(7) 1 calc PR A 1
C16B C 0.3547(17) 0.1703(14) 0.019(3) 0.104(7) Uani 0.238(7) 1 d PDU A 2
H16C H 0.3461 0.1362 -0.0674 0.125 Uiso 0.238(7) 1 calc PR A 2
H16D H 0.3813 0.2182 -0.0102 0.125 Uiso 0.238(7) 1 calc PR A 2
C17B C 0.2513(17) 0.1763(16) 0.092(3) 0.146(11) Uani 0.238(7) 1 d PDU A 2
H17D H 0.1885 0.188 0.0138 0.219 Uiso 0.238(7) 1 calc PR A 2
H17E H 0.2612 0.2149 0.1683 0.219 Uiso 0.238(7) 1 calc PR A 2
H17F H 0.2384 0.1298 0.1394 0.219 Uiso 0.238(7) 1 calc PR A 2
C18 C 0.7052(2) -0.05048(17) 0.4221(4) 0.0617(7) Uani 1 1 d . . .
C19 C 0.8164(3) -0.02252(19) 0.5010(5) 0.0742(9) Uani 1 1 d . . .
C20 C 0.9040(3) -0.0842(2) 0.5362(5) 0.0912(11) Uani 1 1 d . . .
C21 C 0.9411(3) -0.1162(3) 0.3978(6) 0.1222(16) Uani 1 1 d . . .
H21A H 0.9954 -0.1543 0.4288 0.183 Uiso 1 1 calc R . .
H21B H 0.9736 -0.0777 0.344 0.183 Uiso 1 1 calc R . .
H21C H 0.8782 -0.1371 0.331 0.183 Uiso 1 1 calc R . .
C22 C 0.5494(3) 0.14825(17) 0.7763(4) 0.0753(9) Uani 1 1 d . . .
H22A H 0.5311 0.1082 0.8397 0.113 Uiso 0.762(7) 1 calc PR A 1
H22B H 0.4825 0.1737 0.7312 0.113 Uiso 0.762(7) 1 calc PR A 1
H22C H 0.5984 0.1824 0.8384 0.113 Uiso 0.762(7) 1 calc PR A 1
H22D H 0.4865 0.1221 0.8028 0.113 Uiso 0.238(7) 1 d PR A 2
H22E H 0.5446 0.1999 0.8021 0.113 Uiso 0.238(7) 1 d PR A 2
H22F H 0.6169 0.1276 0.8327 0.113 Uiso 0.238(7) 1 d PR A 2
N6 N 0.67249(19) 0.14164(12) 0.4126(2) 0.0562(5) Uani 1 1 d . A .
O1 O 0.67070(19) 0.05114(13) 0.1503(2) 0.0751(6) Uani 1 1 d . A .
O3 O 0.54127(14) 0.06294(9) 0.56384(18) 0.0496(4) Uani 1 1 d . . .
Sn2 Sn 0.584298(13) 0.033274(9) 0.352123(17) 0.04585(8) Uani 1 1 d . . .

loop_
_atom_site_aniso_label
_atom_site_aniso_U_11
_atom_site_aniso_U_22
_atom_site_aniso_U_33
_atom_site_aniso_U_23
_atom_site_aniso_U_13
_atom_site_aniso_U_12
C4A 0.073(3) 0.050(2) 0.051(2) -0.0102(18) 0.011(2) -0.006(2)
C4B 0.055(7) 0.034(6) 0.051(7) -0.008(5) -0.001(5) 0.005(5)
C5 0.111(3) 0.0589(17) 0.078(2) -0.0205(15) 0.0390(19) -0.0274(17)
C7 0.0620(16) 0.0503(15) 0.0633(17) 0.0057(13) 0.0037(13) -0.0093(13)
C8 0.0510(14) 0.0619(16) 0.0613(16) 0.0185(13) 0.0087(12) 0.0003(12)
C9 0.0610(16) 0.0787(19) 0.0532(15) 0.0112(14) 0.0140(13) -0.0011(14)
C10 0.083(2) 0.106(3) 0.065(2) 0.000(2) 0.0298(18) -0.006(2)
C11 0.082(2) 0.125(3) 0.082(2) 0.015(2) 0.039(2) 0.005(2)
C12 0.065(2) 0.110(3) 0.098(3) 0.030(2) 0.028(2) -0.007(2)
C13 0.0631(18) 0.077(2) 0.081(2) 0.0218(18) 0.0113(16) -0.0067(16)
C14 0.0633(18) 0.0671(18) 0.0488(16) -0.0001(14) -0.0014(13) 0.0024(14)
C15 0.101(3) 0.070(2) 0.068(2) 0.0059(15) 0.0031(19) 0.0188(17)
C16A 0.076(4) 0.078(4) 0.082(4) 0.012(3) 0.004(3) 0.013(3)
C17A 0.108(4) 0.089(4) 0.137(5) 0.023(4) -0.003(4) 0.019(3)
C16B 0.087(15) 0.120(17) 0.107(14) 0.033(12) 0.022(12) 0.020(12)
C17B 0.111(17) 0.15(2) 0.19(2) 0.066(19) 0.049(17) 0.049(15)
C18 0.0507(15) 0.0572(16) 0.078(2) -0.0007(15) 0.0120(14) 0.0054(13)
C19 0.0562(18) 0.074(2) 0.089(2) -0.0015(18) 0.0025(17) 0.0019(15)
C20 0.0590(19) 0.089(3) 0.122(3) 0.025(2) 0.004(2) 0.0110(18)
C21 0.089(3) 0.110(3) 0.168(5) -0.019(3) 0.023(3) 0.024(2)
C22 0.105(2) 0.0624(18) 0.0629(18) -0.0210(14) 0.0283(17) -0.0149(16)
N6 0.0631(13) 0.0510(12) 0.0562(12) -0.0039(10) 0.0150(10) -0.0105(10)
O1 0.0777(14) 0.0940(15) 0.0587(12) -0.0159(11) 0.0262(10) -0.0268(12)
O3 0.0578(10) 0.0467(9) 0.0453(9) -0.0086(7) 0.0115(8) -0.0092(8)
Sn2 0.04636(12) 0.04644(12) 0.04451(12) -0.00428(7) 0.00696(7) -0.00112(7)

loop_
_atom_type_symbol
_atom_type_description
_atom_type_scat_dispersion_real
_atom_type_scat_dispersion_imag
_atom_type_scat_source
C C 0.0033 0.0016 'International Tables Vol C Tables 4.2.6.8 and 6.1.1.4'
H H 0 0 'International Tables Vol C Tables 4.2.6.8 and 6.1.1.4'
N N 0.0061 0.0033 'International Tables Vol C Tables 4.2.6.8 and 6.1.1.4'
O O 0.0106 0.006 'International Tables Vol C Tables 4.2.6.8 and 6.1.1.4'
Sn Sn -0.6537 1.4246 'International Tables Vol C Tables 4.2.6.8 and 6.1.1.4'

loop_
_geom_angle_atom_site_label_1
_geom_angle_atom_site_label_2
_geom_angle_atom_site_label_3
_geom_angle
_geom_angle_site_symmetry_1
_geom_angle_site_symmetry_3
_geom_angle_publ_flag
O3 C4A C5 111.2(3) . . ?
O3 C4A C22 110.8(3) . . ?
C5 C4A C22 112.5(3) . . ?
C5 C4B O3 113.1(8) . . ?
C5 C4B C22 114.8(8) . . ?
O3 C4B C22 107.5(8) . . ?
C4B C5 C4A 35.4(5) . . ?
C4B C5 N6 115.6(5) . . ?
C4A C5 N6 110.1(3) . . ?
N6 C7 C8 128.0(3) . . ?
C9 C8 C13 119.7(3) . . ?
C9 C8 C7 123.0(2) . . ?
C13 C8 C7 117.2(3) . . ?
O1 C9 C10 120.0(3) . . ?
O1 C9 C8 123.2(3) . . ?
C10 C9 C8 116.7(3) . . ?
C11 C10 C9 121.3(4) . . ?
C10 C11 C12 121.6(4) . . ?
C13 C12 C11 119.1(4) . . ?
C12 C13 C8 121.5(4) . . ?
C15 C14 Sn2 117.3(2) . . ?
C16B C15 C14 128.1(11) . . ?
C16B C15 C16A 31.0(8) . . ?
C14 C15 C16A 108.9(3) . . ?
C17A C16A C15 112.4(5) . . ?
C15 C16B C17B 93.9(16) . . ?
C19 C18 Sn2 115.1(2) . . ?
C18 C19 C20 113.2(3) . . ?
C21 C20 C19 114.3(4) . . ?
C4A C22 C4B 32.5(4) . . ?
C7 N6 C5 118.6(2) . . ?
C7 N6 Sn2 130.13(19) . . ?
C5 N6 Sn2 110.95(16) . . ?
C9 O1 Sn2 132.68(18) . . ?
C4A O3 C4B 35.4(5) . . ?
C4A O3 Sn2 116.67(18) . . ?
C4B O3 Sn2 115.6(5) . . ?
C4A O3 Sn2 130.44(18) . 3_656 ?
C4B O3 Sn2 129.1(5) . 3_656 ?
Sn2 O3 Sn2 110.17(7) . 3_656 ?
O3 Sn2 C14 100.87(11) . . ?
O3 Sn2 C18 100.85(11) . . ?
C14 Sn2 C18 145.89(13) . . ?
O3 Sn2 O1 153.51(7) . . ?
C14 Sn2 O1 85.81(11) . . ?
C18 Sn2 O1 86.35(11) . . ?
O3 Sn2 N6 75.44(7) . . ?
C14 Sn2 N6 105.28(11) . . ?
C18 Sn2 N6 105.45(10) . . ?
O1 Sn2 N6 78.07(8) . . ?
O3 Sn2 O3 69.83(7) . 3_656 ?
C14 Sn2 O3 81.71(10) . 3_656 ?
C18 Sn2 O3 81.49(10) . 3_656 ?
O1 Sn2 O3 136.66(6) . 3_656 ?
N6 Sn2 O3 145.27(6) . 3_656 ?

loop_
_geom_bond_atom_site_label_1
_geom_bond_atom_site_label_2
_geom_bond_distance
_geom_bond_site_symmetry_2
_geom_bond_publ_flag
C4A O3 1.397(4) . ?
C4A C5 1.447(5) . ?
C4A C22 1.525(5) . ?
C4B C5 1.381(12) . ?
C4B O3 1.432(11) . ?
C4B C22 1.551(12) . ?
C5 N6 1.467(4) . ?
C7 N6 1.286(3) . ?
C7 C8 1.424(4) . ?
C8 C9 1.411(4) . ?
C8 C13 1.414(4) . ?
C9 O1 1.292(3) . ?
C9 C10 1.410(4) . ?
C10 C11 1.369(5) . ?
C11 C12 1.371(6) . ?
C12 C13 1.349(6) . ?
C14 C15 1.482(5) . ?
C14 Sn2 2.116(3) . ?
C15 C16B 1.42(2) . ?
C15 C16A 1.599(7) . ?
C16A C17A 1.482(8) . ?
C16B C17B 1.508(13) . ?
C18 C19 1.500(4) . ?
C18 Sn2 2.122(3) . ?
C19 C20 1.533(5) . ?
C20 C21 1.484(6) . ?
N6 Sn2 2.244(2) . ?
O1 Sn2 2.2342(19) . ?
O3 Sn2 2.0873(16) . ?
O3 Sn2 2.5005(16) 3_656 ?
Sn2 O3 2.5005(16) 3_656 ?

loop_
_geom_torsion_atom_site_label_1
_geom_torsion_atom_site_label_2
_geom_torsion_atom_site_label_3
_geom_torsion_atom_site_label_4
_geom_torsion
_geom_torsion_site_symmetry_1
_geom_torsion_site_symmetry_2
_geom_torsion_site_symmetry_3
_geom_torsion_site_symmetry_4
_geom_torsion_publ_flag
O3 C4B C5 C4A -61.1(9) . . . . ?
C22 C4B C5 C4A 62.7(10) . . . . ?
O3 C4B C5 N6 27.9(13) . . . . ?
C22 C4B C5 N6 151.7(6) . . . . ?
O3 C4A C5 C4B 62.3(8) . . . . ?
C22 C4A C5 C4B -62.6(9) . . . . ?
O3 C4A C5 N6 -43.9(5) . . . . ?
C22 C4A C5 N6 -168.8(3) . . . . ?
N6 C7 C8 C9 4.9(5) . . . . ?
N6 C7 C8 C13 -173.3(3) . . . . ?
C13 C8 C9 O1 -176.9(3) . . . . ?
C7 C8 C9 O1 5.0(4) . . . . ?
C13 C8 C9 C10 1.5(4) . . . . ?
C7 C8 C9 C10 -176.6(3) . . . . ?
O1 C9 C10 C11 177.7(3) . . . . ?
C8 C9 C10 C11 -0.7(5) . . . . ?
C9 C10 C11 C12 -0.4(6) . . . . ?
C10 C11 C12 C13 0.7(6) . . . . ?
C11 C12 C13 C8 0.2(6) . . . . ?
C9 C8 C13 C12 -1.3(5) . . . . ?
C7 C8 C13 C12 177.0(3) . . . . ?
Sn2 C14 C15 C16B 155.5(10) . . . . ?
Sn2 C14 C15 C16A -176.5(3) . . . . ?
C16B C15 C16A C17A -45(2) . . . . ?
C14 C15 C16A C17A -179.0(5) . . . . ?
C14 C15 C16B C17B 89.2(17) . . . . ?
C16A C15 C16B C17B 29.7(16) . . . . ?
Sn2 C18 C19 C20 -174.8(3) . . . . ?
C18 C19 C20 C21 69.3(5) . . . . ?
O3 C4A C22 C4B -66.8(9) . . . . ?
C5 C4A C22 C4B 58.4(9) . . . . ?
C5 C4B C22 C4A -65.3(11) . . . . ?
O3 C4B C22 C4A 61.5(8) . . . . ?
C8 C7 N6 C5 178.3(3) . . . . ?
C8 C7 N6 Sn2 5.1(4) . . . . ?
C4B C5 N6 C7 177.0(8) . . . . ?
C4A C5 N6 C7 -145.0(4) . . . . ?
C4B C5 N6 Sn2 -8.6(8) . . . . ?
C4A C5 N6 Sn2 29.4(4) . . . . ?
C10 C9 O1 Sn2 156.2(3) . . . . ?
C8 C9 O1 Sn2 -25.4(4) . . . . ?
C5 C4A O3 C4B -58.5(9) . . . . ?
C22 C4A O3 C4B 67.3(9) . . . . ?
C5 C4A O3 Sn2 38.9(5) . . . . ?
C22 C4A O3 Sn2 164.7(3) . . . . ?
C5 C4A O3 Sn2 -161.9(2) . . . 3_656 ?
C22 C4A O3 Sn2 -36.0(6) . . . 3_656 ?
C5 C4B O3 C4A 64.9(10) . . . . ?
C22 C4B O3 C4A -62.8(9) . . . . ?
C5 C4B O3 Sn2 -35.7(12) . . . . ?
C22 C4B O3 Sn2 -163.4(5) . . . . ?
C5 C4B O3 Sn2 172.4(5) . . . 3_656 ?
C22 C4B O3 Sn2 44.7(12) . . . 3_656 ?
C4A O3 Sn2 C14 -119.8(3) . . . . ?
C4B O3 Sn2 C14 -80.2(7) . . . . ?
Sn2 O3 Sn2 C14 76.88(11) 3_656 . . . ?
C4A O3 Sn2 C18 86.7(3) . . . . ?
C4B O3 Sn2 C18 126.3(7) . . . . ?
Sn2 O3 Sn2 C18 -76.65(11) 3_656 . . . ?
C4A O3 Sn2 O1 -17.2(4) . . . . ?
C4B O3 Sn2 O1 22.4(7) . . . . ?
Sn2 O3 Sn2 O1 179.50(15) 3_656 . . . ?
C4A O3 Sn2 N6 -16.7(3) . . . . ?
C4B O3 Sn2 N6 22.9(7) . . . . ?
Sn2 O3 Sn2 N6 -179.97(10) 3_656 . . . ?
C4A O3 Sn2 O3 163.3(3) . . . 3_656 ?
C4B O3 Sn2 O3 -157.1(7) . . . 3_656 ?
Sn2 O3 Sn2 O3 0 3_656 . . 3_656 ?
C15 C14 Sn2 O3 81.5(3) . . . . ?
C15 C14 Sn2 C18 -149.8(2) . . . . ?
C15 C14 Sn2 O1 -72.6(3) . . . . ?
C15 C14 Sn2 N6 3.8(3) . . . . ?
C15 C14 Sn2 O3 149.0(3) . . . 3_656 ?
C19 C18 Sn2 O3 -74.6(3) . . . . ?
C19 C18 Sn2 C14 156.7(3) . . . . ?
C19 C18 Sn2 O1 79.7(3) . . . . ?
C19 C18 Sn2 N6 3.1(3) . . . . ?
C19 C18 Sn2 O3 -142.0(3) . . . 3_656 ?
C9 O1 Sn2 O3 25.7(4) . . . . ?
C9 O1 Sn2 C14 131.7(3) . . . . ?
C9 O1 Sn2 C18 -81.5(3) . . . . ?
C9 O1 Sn2 N6 25.1(3) . . . . ?
C9 O1 Sn2 O3 -155.0(2) . . . 3_656 ?
C7 N6 Sn2 O3 165.8(3) . . . . ?
C5 N6 Sn2 O3 -7.7(2) . . . . ?
C7 N6 Sn2 C14 -96.6(3) . . . . ?
C5 N6 Sn2 C14 89.8(2) . . . . ?
C7 N6 Sn2 C18 68.4(3) . . . . ?
C5 N6 Sn2 C18 -105.2(2) . . . . ?
C7 N6 Sn2 O1 -14.4(2) . . . . ?
C5 N6 Sn2 O1 172.0(2) . . . . ?
C7 N6 Sn2 O3 165.8(2) . . . 3_656 ?
C5 N6 Sn2 O3 -7.8(3) . . . 3_656 ?
